data_1502972
loop_
_publ_author_name
'Dick, Graham R.'
'Knapp, David M.'
'Gillis, Eric P.'
'Burke, Martin D.'

_publ_contact_author
; 
Martin D Burke 
University of Illinois at Urbana-Champaign
454 Roger Adams Laboratory 
600 South Mathews Avenue 
Urbana, Illinois  61801 1 
USA 
;
_publ_section_title
;
 General method for synthesis of 2-heterocyclic N-methyliminodiacetic acid
 boronates.
;
_journal_issue 10
_journal_name_full 'Organic letters'
_journal_page_first 2314
_journal_page_last 2317
_journal_paper_doi 10.1021/ol100671v
_journal_volume 12
_journal_year 2010
_chemical_formula_moiety 'C8 H9 B N2 O4 S '
_chemical_formula_sum 'C8 H9 B N2 O4 S'
_chemical_formula_weight 240.04
_chemical_name_common '2-thiazolyl MIDA boronate'
_chemical_name_systematic
; 
? 
;
_space_group_IT_number 14
_symmetry_cell_setting monoclinic
_symmetry_space_group_name_Hall '-P 2ybc'
_symmetry_space_group_name_H-M 'P 1 21/c 1'
_atom_sites_solution_hydrogens geom
_atom_sites_solution_primary direct
_atom_sites_solution_secondary difmap
_audit_creation_method SHELXL-97
_audit_update_record
; 
? 
;
_cell_angle_alpha 90.00
_cell_angle_beta 94.830(8)
_cell_angle_gamma 90.00
_cell_formula_units_Z 4
_cell_length_a 6.670(3)
_cell_length_b 7.257(3)
_cell_length_c 20.878(9)
_cell_measurement_reflns_used 778
_cell_measurement_temperature 193(2)
_cell_measurement_theta_max 25.43
_cell_measurement_theta_min 3.42
_cell_volume 1007.0(8)
_computing_cell_refinement 'SAINT V7.23A (Bruker, 2005)'
_computing_data_collection 'SMART V5.625 (Bruker, 2001)'
_computing_data_reduction
; 
SAINT V7.23A, XPREP V2005/2, SADABS V2007/4,(Bruker, 2005 & 2007) 
;
_computing_molecular_graphics
; 
SHELXTL V6.12 (Bruker, 2005), CrystalMaker v2.1.3 (CrystalMaker, 1994) 
;
_computing_publication_material 'XCIF V6.12 (Bruker, 2005)'
_computing_structure_refinement 'SHELXTL V6.12 (Bruker, 2005)'
_computing_structure_solution 'SHELXTL V6.12 (Bruker, 2005)'
_diffrn_ambient_temperature 193(2)
_diffrn_measured_fraction_theta_full 0.999
_diffrn_measured_fraction_theta_max 0.999
_diffrn_measurement_device 'Siemens Platform/CCD'
_diffrn_measurement_method 'profile data from \w scans'
_diffrn_radiation_monochromator graphite
_diffrn_radiation_source 'normal-focus sealed tube'
_diffrn_radiation_type MoK\a
_diffrn_radiation_wavelength 0.71073
_diffrn_radiation_wavelength_id b16j2as
_diffrn_reflns_av_R_equivalents 0.0347
_diffrn_reflns_av_sigmaI/netI 0.0332
_diffrn_reflns_limit_h_max 7
_diffrn_reflns_limit_h_min -8
_diffrn_reflns_limit_k_max 8
_diffrn_reflns_limit_k_min -8
_diffrn_reflns_limit_l_max 25
_diffrn_reflns_limit_l_min -25
_diffrn_reflns_number 10453
_diffrn_reflns_theta_full 25.31
_diffrn_reflns_theta_max 25.31
_diffrn_reflns_theta_min 1.96
_exptl_absorpt_coefficient_mu 0.320
_exptl_absorpt_correction_T_max 0.9738
_exptl_absorpt_correction_T_min 0.8727
_exptl_absorpt_correction_type integration
_exptl_absorpt_process_details 'SHELXTL/XPREP V2005/2 (Bruker, 2005)'
_exptl_crystal_colour colorless
_exptl_crystal_density_diffrn 1.583
_exptl_crystal_density_method 'not measured'
_exptl_crystal_description plate
_exptl_crystal_F_000 496
_exptl_crystal_id b16j2as
_exptl_crystal_preparation
; 
The data crystal was mounted using oil (Parantone-N, Exxon) to a 
0.3 mm cryo-loop (Hampton Research) with the (1 0 0) scattering 
planes roughly normal to the spindle axis. 
;
_exptl_crystal_size_max 0.50
_exptl_crystal_size_mid 0.30
_exptl_crystal_size_min 0.08
_refine_diff_density_max 0.280
_refine_diff_density_min -0.246
_refine_diff_density_rms 0.051
_refine_ls_extinction_method none
_refine_ls_goodness_of_fit_ref 1.050
_refine_ls_hydrogen_treatment noref
_refine_ls_matrix_type full
_refine_ls_number_parameters 146
_refine_ls_number_reflns 1834
_refine_ls_number_restraints 0
_refine_ls_restrained_S_all 1.050
_refine_ls_R_factor_all 0.0500
_refine_ls_R_factor_gt 0.0375
_refine_ls_shift/su_max 0.000
_refine_ls_shift/su_mean 0.000
_refine_ls_structure_factor_coef Fsqd
_refine_ls_weighting_details 'calc w=1/[\s^2^(Fo^2^)+(0.0521P)^2^+0.4400P] where P=(Fo^2^+2Fc^2^)/3'
_refine_ls_weighting_scheme calc
_refine_ls_wR_factor_gt 0.0944
_refine_ls_wR_factor_ref 0.1016
_reflns_number_gt 1471
_reflns_number_total 1834
_reflns_threshold_expression >2sigma(I)
_cod_data_source_file ol100671v_si_003.cif
_cod_data_source_block b16j2as
_cod_depositor_comments
;
The following automatic conversions were performed:

'_symmetry_cell_setting' value 'Monoclinic' changed to 'monoclinic'
according to /home/saulius/struct/CIF-dictionaries/cif_core.dic
dictionary named 'cif_core.dic' version 2.4.2 from 2011-04-26.

Automatic conversion script
Id: cif_fix_values 1715 2011-07-08 13:25:40Z adriana 
;
_cod_original_cell_volume 1007.0(7)
_cod_original_sg_symbol_Hall '-P 2ybc '
_cod_original_sg_symbol_H-M 'P2(1)/c  '
_cod_database_code 1502972

loop_
_symmetry_equiv_pos_as_xyz
'x, y, z'
'-x, y+1/2, -z+1/2'
'-x, -y, -z'
'x, -y-1/2, z-1/2'

loop_
_atom_site_label
_atom_site_type_symbol
_atom_site_fract_x
_atom_site_fract_y
_atom_site_fract_z
_atom_site_U_iso_or_equiv
_atom_site_adp_type
_atom_site_occupancy
_atom_site_symmetry_multiplicity
_atom_site_calc_flag
_atom_site_refinement_flags
_atom_site_disorder_assembly
_atom_site_disorder_group
B1 B 0.1348(3) 0.7989(3) -0.11441(11) 0.0272(5) Uani 1 1 d . . .
N1 N 0.3070(2) 0.6876(2) -0.15144(8) 0.0265(4) Uani 1 1 d . A .
O1 O 0.1268(2) 0.97226(19) -0.15184(7) 0.0327(4) Uani 1 1 d . A .
O2 O 0.3421(3) 1.1546(2) -0.19928(8) 0.0459(4) Uani 1 1 d . A .
O3 O -0.1419(2) 0.4402(2) -0.19016(7) 0.0379(4) Uani 1 1 d . . .
O4 O -0.0421(2) 0.67975(19) -0.12787(6) 0.0310(4) Uani 1 1 d . A .
C1 C 0.2975(3) 1.0055(3) -0.17853(10) 0.0326(5) Uani 1 1 d . . .
C2 C 0.4287(3) 0.8367(3) -0.17776(10) 0.0310(5) Uani 1 1 d . A .
H2A H 0.4629 0.8058 -0.2217 0.037 Uiso 1 1 calc R . .
H2B H 0.5549 0.8564 -0.1501 0.037 Uiso 1 1 calc R . .
C3 C 0.1796(3) 0.5843(3) -0.20216(9) 0.0293(5) Uani 1 1 d . . .
H3A H 0.2420 0.4646 -0.2115 0.035 Uiso 1 1 calc R A .
H3B H 0.1613 0.6568 -0.2424 0.035 Uiso 1 1 calc R . .
C4 C -0.0189(3) 0.5557(3) -0.17396(9) 0.0296(5) Uani 1 1 d . A .
C5 C 0.4350(3) 0.5567(3) -0.11059(10) 0.0359(5) Uani 1 1 d . . .
H5A H 0.5309 0.4964 -0.1368 0.054 Uiso 1 1 calc R A .
H5B H 0.3494 0.4634 -0.0927 0.054 Uiso 1 1 calc R . .
H5C H 0.5086 0.6246 -0.0755 0.054 Uiso 1 1 calc R . .
C6 C 0.1866(3) 0.8388(3) -0.04026(9) 0.0283(5) Uani 1 1 d . A 1
S1 S 0.16051(9) 0.68438(8) 0.02127(2) 0.0368(2) Uani 1 1 d . A 1
C7 C 0.2447(3) 0.8463(3) 0.07676(10) 0.0345(5) Uani 1 1 d . A 1
H7 H 0.2580 0.8216 0.1216 0.041 Uiso 1 1 calc R A 1
N2 N 0.2891(3) 1.0055(3) 0.05318(8) 0.0350(4) Uani 1 1 d . A 1
C8 C 0.2555(3) 0.9999(3) -0.01287(10) 0.0308(5) Uani 1 1 d . A 1
H8 H 0.2796 1.1046 -0.0384 0.037 Uiso 1 1 calc R A 1

loop_
_atom_site_aniso_label
_atom_site_aniso_U_11
_atom_site_aniso_U_22
_atom_site_aniso_U_33
_atom_site_aniso_U_23
_atom_site_aniso_U_13
_atom_site_aniso_U_12
B1 0.0266(12) 0.0258(12) 0.0292(12) -0.0006(9) 0.0024(9) 0.0037(9)
N1 0.0287(9) 0.0251(9) 0.0255(8) 0.0000(7) 0.0012(7) 0.0009(7)
O1 0.0406(9) 0.0291(8) 0.0286(7) 0.0022(6) 0.0037(6) 0.0079(6)
O2 0.0679(12) 0.0280(9) 0.0418(9) 0.0048(7) 0.0050(8) -0.0073(8)
O3 0.0380(9) 0.0396(9) 0.0355(8) -0.0030(7) -0.0003(7) -0.0101(7)
O4 0.0295(8) 0.0357(8) 0.0281(7) -0.0046(6) 0.0032(6) -0.0006(6)
C1 0.0430(13) 0.0301(12) 0.0243(10) -0.0035(9) 0.0000(9) -0.0041(9)
C2 0.0315(11) 0.0311(12) 0.0304(11) -0.0009(8) 0.0037(8) -0.0046(9)
C3 0.0345(11) 0.0258(11) 0.0276(10) -0.0038(8) 0.0028(8) -0.0008(9)
C4 0.0339(11) 0.0295(11) 0.0245(10) 0.0033(8) -0.0024(8) 0.0014(9)
C5 0.0326(12) 0.0344(12) 0.0400(12) 0.0024(10) -0.0007(9) 0.0106(9)
C6 0.0266(10) 0.0294(11) 0.0289(10) 0.0003(8) 0.0029(8) 0.0028(8)
S1 0.0480(4) 0.0329(3) 0.0291(3) 0.0026(2) 0.0006(2) -0.0039(2)
C7 0.0328(12) 0.0444(14) 0.0262(10) -0.0018(9) 0.0009(9) 0.0011(10)
N2 0.0344(10) 0.0388(11) 0.0315(10) -0.0054(8) 0.0004(8) -0.0002(8)
C8 0.0291(11) 0.0328(12) 0.0309(11) -0.0011(9) 0.0048(8) 0.0007(9)

loop_
_atom_type_symbol
_atom_type_description
_atom_type_scat_dispersion_real
_atom_type_scat_dispersion_imag
_atom_type_scat_source
C C 0.0033 0.0016 'International Tables Vol C Tables 4.2.6.8 and 6.1.1.4'
H H 0.0000 0.0000 'International Tables Vol C Tables 4.2.6.8 and 6.1.1.4'
B B 0.0013 0.0007 'International Tables Vol C Tables 4.2.6.8 and 6.1.1.4'
N N 0.0061 0.0033 'International Tables Vol C Tables 4.2.6.8 and 6.1.1.4'
O O 0.0106 0.0060 'International Tables Vol C Tables 4.2.6.8 and 6.1.1.4'
S S 0.1246 0.1234 'International Tables Vol C Tables 4.2.6.8 and 6.1.1.4'

loop_
_exptl_crystal_face_index_h
_exptl_crystal_face_index_k
_exptl_crystal_face_index_l
_exptl_crystal_face_perp_dist
1.00 0.00 0.00 0.1500
-1.00 0.00 0.00 0.1500
0.00 1.00 0.00 0.2500
0.00 -1.00 0.00 0.2500
0.00 0.00 1.00 0.0400
0.00 0.00 -1.00 0.0400

loop_
_geom_angle_atom_site_label_1
_geom_angle_atom_site_label_2
_geom_angle_atom_site_label_3
_geom_angle
O4 B1 O1 113.99(16)
O4 B1 C6 113.55(17)
O1 B1 C6 110.88(17)
O4 B1 N1 101.62(15)
O1 B1 N1 99.46(15)
C6 B1 N1 116.37(16)
C2 N1 C5 111.70(16)
C2 N1 C3 113.41(15)
C5 N1 C3 110.32(15)
C2 N1 B1 103.92(14)
C5 N1 B1 115.52(15)
C3 N1 B1 101.54(14)
C1 O1 B1 112.43(16)
C4 O4 B1 113.22(16)
O2 C1 O1 123.8(2)
O2 C1 C2 124.8(2)
O1 C1 C2 111.39(18)
N1 C2 C1 105.15(17)
N1 C2 H2A 110.7
C1 C2 H2A 110.7
N1 C2 H2B 110.7
C1 C2 H2B 110.7
H2A C2 H2B 108.8
N1 C3 C4 104.87(16)
N1 C3 H3A 110.8
C4 C3 H3A 110.8
N1 C3 H3B 110.8
C4 C3 H3B 110.8
H3A C3 H3B 108.8
O3 C4 O4 123.70(19)
O3 C4 C3 125.96(19)
O4 C4 C3 110.33(17)
N1 C5 H5A 109.5
N1 C5 H5B 109.5
H5A C5 H5B 109.5
N1 C5 H5C 109.5
H5A C5 H5C 109.5
H5B C5 H5C 109.5
C8 C6 B1 127.15(18)
C8 C6 S1 107.23(15)
B1 C6 S1 125.60(15)
C7 S1 C6 90.59(11)
N2 C7 S1 115.23(16)
N2 C7 H7 122.4
S1 C7 H7 122.4
C7 N2 C8 109.23(18)
C6 C8 N2 117.72(19)
C6 C8 H8 121.1
N2 C8 H8 121.1

loop_
_geom_bond_atom_site_label_1
_geom_bond_atom_site_label_2
_geom_bond_distance
B1 O4 1.471(3)
B1 O1 1.479(3)
B1 C6 1.584(3)
B1 N1 1.649(3)
N1 C2 1.486(2)
N1 C5 1.495(2)
N1 C3 1.502(2)
O1 C1 1.331(3)
O2 C1 1.211(3)
O3 C4 1.202(2)
O4 C4 1.336(2)
C1 C2 1.505(3)
C2 H2A 0.9900
C2 H2B 0.9900
C3 C4 1.508(3)
C3 H3A 0.9900
C3 H3B 0.9900
C5 H5A 0.9800
C5 H5B 0.9800
C5 H5C 0.9800
C6 C8 1.364(3)
C6 S1 1.724(2)
S1 C7 1.711(2)
C7 N2 1.300(3)
C7 H7 0.9500
N2 C8 1.379(3)
C8 H8 0.9500

loop_
_geom_torsion_atom_site_label_1
_geom_torsion_atom_site_label_2
_geom_torsion_atom_site_label_3
_geom_torsion_atom_site_label_4
_geom_torsion
O4 B1 N1 C2 143.45(15)
O1 B1 N1 C2 26.38(17)
C6 B1 N1 C2 -92.68(19)
O4 B1 N1 C5 -93.84(18)
O1 B1 N1 C5 149.10(16)
C6 B1 N1 C5 30.0(2)
O4 B1 N1 C3 25.52(17)
O1 B1 N1 C3 -91.55(16)
C6 B1 N1 C3 149.38(17)
O4 B1 O1 C1 -132.65(18)
C6 B1 O1 C1 97.72(19)
N1 B1 O1 C1 -25.33(19)
O1 B1 O4 C4 92.26(19)
C6 B1 O4 C4 -139.46(17)
N1 B1 O4 C4 -13.71(19)
B1 O1 C1 O2 -163.55(19)
B1 O1 C1 C2 14.8(2)
C5 N1 C2 C1 -144.52(16)
C3 N1 C2 C1 90.07(18)
B1 N1 C2 C1 -19.32(19)
O2 C1 C2 N1 -177.03(19)
O1 C1 C2 N1 4.6(2)
C2 N1 C3 C4 -138.84(17)
C5 N1 C3 C4 95.01(18)
B1 N1 C3 C4 -27.98(18)
B1 O4 C4 O3 176.57(19)
B1 O4 C4 C3 -4.0(2)
N1 C3 C4 O3 -158.69(19)
N1 C3 C4 O4 21.9(2)
O4 B1 C6 C8 -142.5(2)
O1 B1 C6 C8 -12.6(3)
N1 B1 C6 C8 100.1(2)
O4 B1 C6 S1 36.1(2)
O1 B1 C6 S1 165.99(14)
N1 B1 C6 S1 -81.3(2)
C8 C6 S1 C7 -0.46(16)
B1 C6 S1 C7 -179.29(18)
C6 S1 C7 N2 0.42(18)
S1 C7 N2 C8 -0.2(2)
B1 C6 C8 N2 179.26(19)
S1 C6 C8 N2 0.5(2)
C7 N2 C8 C6 -0.2(3)
